data_2224243
loop_
_publ_author_name
'Shahwar, Durre'
'Tahir, M. Nawaz'
'Yasmeen, Asma'
'Ahmad, Naeem'
'Khan, Muhammad Akmal'

_publ_section_title
;
 3-(3-Methylphenyl)-2-thioxo-1,3-thiazolidin-4-one
;
_journal_coeditor_code HB5208
_journal_issue 12
_journal_name_full 'Acta Crystallographica Section E'
_journal_page_first o3016
_journal_paper_doi 10.1107/S1600536809045863
_journal_volume 65
_journal_year 2009
_chemical_formula_iupac 'C10 H9 N O S2'
_chemical_formula_moiety 'C10 H9 N O S2'
_chemical_formula_sum 'C10 H9 N O S2'
_chemical_formula_weight 223.3
_chemical_name_systematic
;
3-(3-Methylphenyl)-2-thioxo-1,3-thiazolidin-4-one
;
_space_group_IT_number 14
_symmetry_cell_setting monoclinic
_symmetry_space_group_name_Hall '-P 2ybc'
_symmetry_space_group_name_H-M 'P 1 21/c 1'
_atom_sites_solution_hydrogens geom
_atom_sites_solution_primary direct
_atom_sites_solution_secondary difmap
_audit_creation_method SHELXL-97
_cell_angle_alpha 90
_cell_angle_beta 106.068(2)
_cell_angle_gamma 90
_cell_formula_units_Z 4
_cell_length_a 8.0775(3)
_cell_length_b 6.4058(2)
_cell_length_c 21.4715(7)
_cell_measurement_reflns_used 2666
_cell_measurement_temperature 296(2)
_cell_measurement_theta_max 28.31
_cell_measurement_theta_min 2.62
_cell_volume 1067.59(6)
_computing_cell_refinement 'SAINT (Bruker, 2007)'
_computing_data_collection 'APEX2 (Bruker, 2007)'
_computing_data_reduction 'SAINT (Bruker, 2007)'
_computing_molecular_graphics 'ORTEP-3 for Windows (Farrugia, 1997) and PLATON (Spek, 2009)'
_computing_publication_material
;
WinGX (Farrugia, 1999) and PLATON (Spek, 2009)
;
_computing_structure_refinement 'SHELXL97 (Sheldrick, 2008)'
_computing_structure_solution 'SHELXS97 (Sheldrick, 2008)'
_diffrn_ambient_temperature 296(2)
_diffrn_detector_area_resol_mean 7.40
_diffrn_measured_fraction_theta_full 0.999
_diffrn_measured_fraction_theta_max 0.999
_diffrn_measurement_device_type 'Bruker Kappa APEXII CCD'
_diffrn_measurement_method \w
_diffrn_radiation_monochromator graphite
_diffrn_radiation_source 'fine-focus sealed tube'
_diffrn_radiation_type MoK\a
_diffrn_radiation_wavelength 0.71073
_diffrn_reflns_av_R_equivalents 0.0257
_diffrn_reflns_av_sigmaI/netI 0.0231
_diffrn_reflns_limit_h_max 10
_diffrn_reflns_limit_h_min -10
_diffrn_reflns_limit_k_max 8
_diffrn_reflns_limit_k_min -8
_diffrn_reflns_limit_l_max 28
_diffrn_reflns_limit_l_min -28
_diffrn_reflns_number 11841
_diffrn_reflns_theta_full 28.31
_diffrn_reflns_theta_max 28.31
_diffrn_reflns_theta_min 2.62
_diffrn_standards_number 0
_exptl_absorpt_coefficient_mu 0.463
_exptl_absorpt_correction_T_max 0.897
_exptl_absorpt_correction_T_min 0.849
_exptl_absorpt_correction_type multi-scan
_exptl_absorpt_process_details '(SADABS; Bruker, 2005)'
_exptl_crystal_colour 'light yellow'
_exptl_crystal_density_diffrn 1.389
_exptl_crystal_density_method 'not measured'
_exptl_crystal_description Prism
_exptl_crystal_F_000 464
_exptl_crystal_size_max 0.32
_exptl_crystal_size_mid 0.24
_exptl_crystal_size_min 0.22
_refine_diff_density_max 0.273
_refine_diff_density_min -0.223
_refine_ls_goodness_of_fit_ref 1.026
_refine_ls_hydrogen_treatment constr
_refine_ls_matrix_type full
_refine_ls_number_parameters 129
_refine_ls_number_reflns 2666
_refine_ls_number_restraints 0
_refine_ls_restrained_S_all 1.026
_refine_ls_R_factor_all 0.0451
_refine_ls_R_factor_gt 0.0322
_refine_ls_shift/su_max 0.000
_refine_ls_shift/su_mean 0.000
_refine_ls_structure_factor_coef Fsqd
_refine_ls_weighting_details 'calc w=1/[\s^2^(Fo^2^)+(0.0399P)^2^+0.2635P] where P=(Fo^2^+2Fc^2^)/3'
_refine_ls_weighting_scheme calc
_refine_ls_wR_factor_gt 0.0791
_refine_ls_wR_factor_ref 0.0867
_reflns_number_gt 2116
_reflns_number_total 2666
_reflns_threshold_expression I>2\s(I)
_cod_data_source_file hb5208.cif
_cod_data_source_block I
_cod_original_sg_symbol_H-M 'P 21/c'
_cod_database_code 2224243
_cod_database_fobs_code 2224243

loop_
_symmetry_equiv_pos_site_id
_symmetry_equiv_pos_as_xyz
1 x,y,z
2 -x,1/2+y,1/2-z
3 -x,-y,-z
4 x,1/2-y,1/2+z

loop_
_atom_site_aniso_label
_atom_site_aniso_U_11
_atom_site_aniso_U_22
_atom_site_aniso_U_33
_atom_site_aniso_U_12
_atom_site_aniso_U_13
_atom_site_aniso_U_23
S1 0.0426(2) 0.0565(3) 0.0445(2) -0.0166(2) 0.0092(2) -0.0128(2)
S2 0.0545(3) 0.0578(3) 0.0449(2) -0.0180(2) 0.0202(2) -0.0016(2)
O1 0.0636(8) 0.0544(7) 0.0476(7) -0.0196(6) 0.0227(6) 0.0006(5)
N1 0.0328(6) 0.0310(5) 0.0331(6) -0.0024(5) 0.0088(5) -0.0023(5)
C1 0.0341(7) 0.0342(7) 0.0343(7) -0.0077(6) 0.0120(6) -0.0027(6)
C2 0.0433(8) 0.0364(8) 0.0482(9) -0.0029(6) 0.0166(7) -0.0041(7)
C3 0.0592(10) 0.0442(9) 0.0529(10) -0.0167(8) 0.0253(8) -0.0169(8)
C4 0.0521(10) 0.0673(11) 0.0375(8) -0.0261(9) 0.0150(7) -0.0131(8)
C5 0.0379(8) 0.0627(10) 0.0371(8) -0.0096(7) 0.0094(6) 0.0066(7)
C6 0.0385(8) 0.0399(8) 0.0395(8) -0.0039(6) 0.0119(6) 0.0011(6)
C7 0.0395(8) 0.0343(7) 0.0359(7) 0.0028(6) 0.0118(6) 0.0018(6)
C8 0.0388(8) 0.0481(9) 0.0351(7) 0.0015(7) 0.0087(6) -0.0026(7)
C9 0.0314(7) 0.0319(7) 0.0389(7) -0.0006(5) 0.0091(6) -0.0025(6)
C10 0.0505(11) 0.0965(17) 0.0611(12) -0.0013(11) -0.0027(9) 0.0161(11)

loop_
_atom_site_type_symbol
_atom_site_label
_atom_site_fract_x
_atom_site_fract_y
_atom_site_fract_z
_atom_site_U_iso_or_equiv
_atom_site_thermal_displace_type
_atom_site_calc_flag
_atom_site_refinement_flags
_atom_site_occupancy
S S1 0.90452(5) 0.42703(7) 0.26996(2) 0.04840(10) Uani . . 1.000
S S2 0.85641(6) 0.38555(7) 0.12935(2) 0.0511(2) Uani . . 1.000
O O1 0.54228(16) 0.04248(19) 0.26950(6) 0.0537(4) Uani . . 1.000
N N1 0.67528(14) 0.18699(18) 0.19889(5) 0.0324(3) Uani . . 1.000
C C1 0.56186(18) 0.0913(2) 0.14230(7) 0.0337(4) Uani . . 1.000
C C2 0.5937(2) -0.1103(2) 0.12588(8) 0.0419(5) Uani . . 1.000
C C3 0.4818(2) -0.1972(3) 0.07148(8) 0.0501(6) Uani . . 1.000
C C4 0.3436(2) -0.0858(3) 0.03533(8) 0.0518(6) Uani . . 1.000
C C5 0.3103(2) 0.1156(3) 0.05186(7) 0.0461(5) Uani . . 1.000
C C6 0.42217(18) 0.2036(3) 0.10687(7) 0.0391(5) Uani . . 1.000
C C7 0.65129(19) 0.1553(2) 0.26005(7) 0.0363(4) Uani . . 1.000
C C8 0.77847(19) 0.2774(3) 0.31088(7) 0.0410(5) Uani . . 1.000
C C9 0.80207(17) 0.3243(2) 0.19488(7) 0.0342(4) Uani . . 1.000
C C10 0.1604(2) 0.2403(4) 0.01220(10) 0.0730(8) Uani . . 1.000
H H2 0.68758 -0.18517 0.15069 0.0502 Uiso . . 1.000
H H3 0.50036 -0.33254 0.05925 0.0602 Uiso . . 1.000
H H4 0.27025 -0.14709 -0.00126 0.0621 Uiso . . 1.000
H H6 0.40257 0.33792 0.11964 0.0469 Uiso . . 1.000
H H8A 0.85188 0.18403 0.34219 0.0492 Uiso . . 1.000
H H8B 0.71912 0.36922 0.33352 0.0492 Uiso . . 1.000
H H10A 0.06610 0.23026 0.03116 0.1095 Uiso . . 0.58(3)
H H10B 0.12550 0.18649 -0.03121 0.1095 Uiso . . 0.58(3)
H H10C 0.19388 0.38382 0.01132 0.1095 Uiso . . 0.58(3)
H H10D 0.19424 0.31376 -0.02127 0.1095 Uiso . . 0.42(3)
H H10E 0.12470 0.33875 0.03963 0.1095 Uiso . . 0.42(3)
H H10F 0.06653 0.14807 -0.00708 0.1095 Uiso . . 0.42(3)

loop_
_atom_type_symbol
_atom_type_description
_atom_type_scat_dispersion_real
_atom_type_scat_dispersion_imag
_atom_type_scat_source
C C 0.0033 0.0016 'International Tables Vol C Tables 4.2.6.8 and 6.1.1.4'
H H 0.0000 0.0000 'International Tables Vol C Tables 4.2.6.8 and 6.1.1.4'
N N 0.0061 0.0033 'International Tables Vol C Tables 4.2.6.8 and 6.1.1.4'
O O 0.0106 0.0060 'International Tables Vol C Tables 4.2.6.8 and 6.1.1.4'
S S 0.1246 0.1234 'International Tables Vol C Tables 4.2.6.8 and 6.1.1.4'

loop_
_geom_angle_atom_site_label_1
_geom_angle_atom_site_label_2
_geom_angle_atom_site_label_3
_geom_angle_site_symmetry_1
_geom_angle_site_symmetry_2
_geom_angle_site_symmetry_3
_geom_angle
_geom_angle_publ_flag
C8 S1 C9 . . . 93.63(7) no
C1 N1 C7 . . . 120.71(12) no
C1 N1 C9 . . . 122.13(11) no
C7 N1 C9 . . . 116.98(11) no
N1 C1 C2 . . . 119.55(13) no
N1 C1 C6 . . . 118.46(13) no
C2 C1 C6 . . . 121.98(14) no
C1 C2 C3 . . . 117.92(15) no
C2 C3 C4 . . . 120.60(17) no
C3 C4 C5 . . . 121.72(16) no
C4 C5 C6 . . . 117.93(16) no
C4 C5 C10 . . . 122.24(16) no
C6 C5 C10 . . . 119.83(17) no
C1 C6 C5 . . . 119.84(16) no
O1 C7 N1 . . . 123.17(14) no
O1 C7 C8 . . . 125.44(14) no
N1 C7 C8 . . . 111.39(12) no
S1 C8 C7 . . . 106.86(10) no
S1 C9 S2 . . . 122.64(8) no
S1 C9 N1 . . . 111.07(10) no
S2 C9 N1 . . . 126.29(11) no
C1 C2 H2 . . . 121.00 no
C3 C2 H2 . . . 121.00 no
C2 C3 H3 . . . 120.00 no
C4 C3 H3 . . . 120.00 no
C3 C4 H4 . . . 119.00 no
C5 C4 H4 . . . 119.00 no
C1 C6 H6 . . . 120.00 no
C5 C6 H6 . . . 120.00 no
S1 C8 H8A . . . 110.00 no
S1 C8 H8B . . . 110.00 no
C7 C8 H8A . . . 110.00 no
C7 C8 H8B . . . 110.00 no
H8A C8 H8B . . . 109.00 no
C5 C10 H10A . . . 109.00 no
C5 C10 H10B . . . 109.00 no
C5 C10 H10C . . . 109.00 no
C5 C10 H10D . . . 109.00 no
C5 C10 H10E . . . 109.00 no
C5 C10 H10F . . . 109.00 no
H10A C10 H10B . . . 109.00 no
H10A C10 H10C . . . 109.00 no
H10B C10 H10C . . . 109.00 no
H10D C10 H10E . . . 109.00 no
H10D C10 H10F . . . 109.00 no
H10E C10 H10F . . . 109.00 no

loop_
_geom_bond_atom_site_label_1
_geom_bond_atom_site_label_2
_geom_bond_site_symmetry_1
_geom_bond_site_symmetry_2
_geom_bond_distance
_geom_bond_publ_flag
S1 C8 . . 1.7952(17) no
S1 C9 . . 1.7258(15) no
S2 C9 . . 1.6335(15) no
O1 C7 . . 1.199(2) no
N1 C1 . . 1.4406(18) no
N1 C7 . . 1.3943(18) no
N1 C9 . . 1.3707(18) no
C1 C2 . . 1.3814(19) no
C1 C6 . . 1.376(2) no
C2 C3 . . 1.381(2) no
C3 C4 . . 1.371(2) no
C4 C5 . . 1.384(3) no
C5 C6 . . 1.392(2) no
C5 C10 . . 1.503(3) no
C7 C8 . . 1.496(2) no
C2 H2 . . 0.9300 no
C3 H3 . . 0.9300 no
C4 H4 . . 0.9300 no
C6 H6 . . 0.9300 no
C8 H8A . . 0.9700 no
C8 H8B . . 0.9700 no
C10 H10A . . 0.9600 no
C10 H10B . . 0.9600 no
C10 H10C . . 0.9600 no
C10 H10D . . 0.9600 no
C10 H10E . . 0.9600 no
C10 H10F . . 0.9600 no

loop_
_geom_hbond_atom_site_label_D
_geom_hbond_atom_site_label_H
_geom_hbond_atom_site_label_A
_geom_hbond_site_symmetry_A
_geom_hbond_distance_DH
_geom_hbond_distance_HA
_geom_hbond_distance_DA
_geom_hbond_angle_DHA
_geom_hbond_publ_flag
C8 H8B Cg2 2_655 0.97 2.59 3.5219(17) 162 yes
C7 O1 Cg1 2_655 1.199(2) 2.9413(14) 4.1070(16) 163.94(11) yes

loop_
_geom_torsion_atom_site_label_1
_geom_torsion_atom_site_label_2
_geom_torsion_atom_site_label_3
_geom_torsion_atom_site_label_4
_geom_torsion_site_symmetry_1
_geom_torsion_site_symmetry_2
_geom_torsion_site_symmetry_3
_geom_torsion_site_symmetry_4
_geom_torsion
_geom_torsion_publ_flag
C9 S1 C8 C7 . . . . -2.42(12) no
C8 S1 C9 S2 . . . . -177.72(10) no
C8 S1 C9 N1 . . . . 1.42(11) no
C7 N1 C1 C2 . . . . -85.14(18) no
C7 N1 C1 C6 . . . . 93.56(16) no
C9 N1 C1 C2 . . . . 99.88(17) no
C9 N1 C1 C6 . . . . -81.42(18) no
C1 N1 C7 O1 . . . . 3.2(2) no
C1 N1 C7 C8 . . . . -177.29(12) no
C9 N1 C7 O1 . . . . 178.41(14) no
C9 N1 C7 C8 . . . . -2.06(18) no
C1 N1 C9 S1 . . . . 175.30(10) no
C1 N1 C9 S2 . . . . -5.60(19) no
C7 N1 C9 S1 . . . . 0.14(16) no
C7 N1 C9 S2 . . . . 179.24(11) no
N1 C1 C2 C3 . . . . 179.72(14) no
C6 C1 C2 C3 . . . . 1.1(2) no
N1 C1 C6 C5 . . . . 179.89(14) no
C2 C1 C6 C5 . . . . -1.5(2) no
C1 C2 C3 C4 . . . . -0.2(2) no
C2 C3 C4 C5 . . . . -0.4(3) no
C3 C4 C5 C6 . . . . 0.0(3) no
C3 C4 C5 C10 . . . . 179.27(17) no
C4 C5 C6 C1 . . . . 0.9(2) no
C10 C5 C6 C1 . . . . -178.41(15) no
O1 C7 C8 S1 . . . . -177.61(13) no
N1 C7 C8 S1 . . . . 2.88(16) no
